data_4311825
loop_
_publ_author_name
'Donatella Armentano'
'Giovanni De Munno'
'Teresa F. Mastropietro'
'Davide M. Proserpio'
'Miguel Julve'
'Francesc Lloret'

_publ_contact_author
;
     Prof. G. De Munno
 Dipartimento di Chimica
     Universit\`a degli Studi della Calabria
     I-87030 Arcavacata di Rende, Cosenza
     Italy
;
_publ_contact_author_email demunno@unical.it
_publ_contact_author_fax +390984492044
_publ_contact_author_phone +390984492088
_publ_section_title
;
 The Cation as a Tool to Get Spin-Canted Three-Dimensional Iron(III)
 Networks
;
_journal_name_full 'Inorganic Chemistry'
_journal_page_first 5177
_journal_page_last 5179
_journal_paper_doi 10.1021/ic049345z
_journal_volume 43
_journal_year 2004
_chemical_formula_sum 'C8 H20 Cl2 Fe2 N2 O11'
_chemical_formula_weight 502.86
_chemical_name_systematic
; 
 ? 
;
_space_group_IT_number 43
_symmetry_cell_setting orthorhombic
_symmetry_space_group_name_Hall 'F 2 -2d'
_symmetry_space_group_name_H-M 'F d d 2'
_atom_sites_solution_hydrogens geom
_atom_sites_solution_primary direct
_atom_sites_solution_secondary difmap
_audit_creation_method SHELXL-97
_cell_angle_alpha 90.00
_cell_angle_beta 90.00
_cell_angle_gamma 90.00
_cell_formula_units_Z 8
_cell_length_a 14.7790(7)
_cell_length_b 23.7540(11)
_cell_length_c 9.1747(4)
_cell_measurement_reflns_used 3516
_cell_measurement_temperature 293(2)
_cell_measurement_theta_max 28.13
_cell_measurement_theta_min 2.75
_cell_volume 3220.9(3)
_computing_cell_refinement 'Bruker X8APEX'
_computing_data_collection 'Bruker X8APEX'
_computing_data_reduction 'Bruker SAINT'
_computing_molecular_graphics 'Bruker SHELXTL'
_computing_publication_material 'Bruker SHELXTL'
_computing_structure_refinement 'Bruker SHELXTL'
_computing_structure_solution 'Bruker SHELXTL'
_diffrn_measured_fraction_theta_full 0.983
_diffrn_measured_fraction_theta_max 0.983
_diffrn_measurement_device_type 'CCD area detector'
_diffrn_measurement_method 'phi and omega scans'
_diffrn_radiation_monochromator graphite
_diffrn_radiation_source 'sealed tube'
_diffrn_radiation_type MoK\a
_diffrn_reflns_av_R_equivalents 0.0209
_diffrn_reflns_av_sigmaI/netI 0.0208
_diffrn_reflns_limit_h_max 18
_diffrn_reflns_limit_h_min -19
_diffrn_reflns_limit_k_max 28
_diffrn_reflns_limit_k_min -30
_diffrn_reflns_limit_l_max 12
_diffrn_reflns_limit_l_min -12
_diffrn_reflns_number 6853
_diffrn_reflns_theta_full 28.28
_diffrn_reflns_theta_max 28.28
_diffrn_reflns_theta_min 2.75
_exptl_absorpt_coefficient_mu 2.195
_exptl_absorpt_correction_T_max 0.7786
_exptl_absorpt_correction_T_min 0.6934
_exptl_absorpt_correction_type none
_exptl_crystal_colour red
_exptl_crystal_density_diffrn 2.074
_exptl_crystal_density_method 'not measured'
_exptl_crystal_description prism
_exptl_crystal_F_000 2048
_exptl_crystal_size_max 0.18
_exptl_crystal_size_mid 0.12
_exptl_crystal_size_min 0.12
_refine_diff_density_max 0.309
_refine_diff_density_min -0.462
_refine_diff_density_rms 0.085
_refine_ls_abs_structure_details 'Flack H D (1983), Acta Cryst. A39, 876-881'
_refine_ls_abs_structure_Flack 0.46(2)
_refine_ls_extinction_method none
_refine_ls_goodness_of_fit_ref 1.060
_refine_ls_hydrogen_treatment mixed
_refine_ls_matrix_type full
_refine_ls_number_parameters 97
_refine_ls_number_reflns 1877
_refine_ls_number_restraints 1
_refine_ls_restrained_S_all 1.060
_refine_ls_R_factor_all 0.0331
_refine_ls_R_factor_gt 0.0297
_refine_ls_shift/su_max 0.035
_refine_ls_shift/su_mean 0.001
_refine_ls_structure_factor_coef Fsqd
_refine_ls_weighting_details 'calc w=1/[\s^2^(Fo^2^)+(0.0628P)^2^+0.0000P] where P=(Fo^2^+2Fc^2^)/3'
_refine_ls_weighting_scheme calc
_refine_ls_wR_factor_gt 0.0844
_refine_ls_wR_factor_ref 0.0861
_reflns_number_gt 1733
_reflns_number_total 1877
_reflns_threshold_expression >2sigma(I)
_cod_data_source_file ic049345zsi20040629_125708_3.cif
_cod_data_source_block 4
_cod_depositor_comments
;
The following automatic conversions were performed:
'_symmetry_cell_setting' value 'Orthorhombic' changed to 'orthorhombic'
according to '/home/saulius/struct/CIF-dictionaries/cif_core.dic'
dictionary named 'cif_core.dic' version 2.4.1 from 2010-06-29.

Automatic conversion script
Id: cif_fix_enum 1527 2010-12-29 10:47:43Z saulius 
;
_cod_database_code 4311825

loop_
_symmetry_equiv_pos_as_xyz
'x, y, z'
'-x, -y, z'
'x+1/4, -y+1/4, z+1/4'
'-x+1/4, y+1/4, z+1/4'
'x, y+1/2, z+1/2'
'-x, -y+1/2, z+1/2'
'x+1/4, -y+3/4, z+3/4'
'-x+1/4, y+3/4, z+3/4'
'x+1/2, y, z+1/2'
'-x+1/2, -y, z+1/2'
'x+3/4, -y+1/4, z+3/4'
'-x+3/4, y+1/4, z+3/4'
'x+1/2, y+1/2, z'
'-x+1/2, -y+1/2, z'
'x+3/4, -y+3/4, z+1/4'
'-x+3/4, y+3/4, z+1/4'

loop_
_atom_site_label
_atom_site_type_symbol
_atom_site_fract_x
_atom_site_fract_y
_atom_site_fract_z
_atom_site_U_iso_or_equiv
_atom_site_adp_type
_atom_site_occupancy
_atom_site_symmetry_multiplicity
_atom_site_calc_flag
_atom_site_refinement_flags
_atom_site_disorder_assembly
_atom_site_disorder_group
Fe1 Fe 0.17670(3) 0.695745(15) 0.12751(4) 0.03223(13) Uani 1 1 d . . .
O1 O 0.2500 0.7500 0.0554(4) 0.0410(7) Uani 1 2 d S . .
O2 O 0.26875(14) 0.63086(9) 0.0730(2) 0.0359(5) Uani 1 1 d . . .
O3 O 0.23283(14) 0.67908(9) 0.3272(2) 0.0362(5) Uani 1 1 d . . .
O4 O 0.33687(14) 0.62481(10) 0.4343(3) 0.0384(5) Uani 1 1 d . . .
O5 O 0.36748(14) 0.57302(9) 0.1814(3) 0.0391(5) Uani 1 1 d . . .
C1 C 0.31189(18) 0.61227(12) 0.1812(4) 0.0313(6) Uani 1 1 d . . .
C2 C 0.29373(19) 0.64083(11) 0.3282(3) 0.0303(6) Uani 1 1 d . . .
Cl1 Cl 0.06578(6) 0.75396(4) 0.22423(15) 0.0579(3) Uani 1 1 d . . .
O6 O 0.6334(9) 0.8034(3) 0.3305(14) 0.352(9) Uani 1 1 d . . .
N1 N 0.4652(7) 0.8489(3) 0.5019(11) 0.184(4) Uani 1 1 d . . .
C3 C 0.3736 0.8127 0.5949 0.275 Uiso 1 1 d . . .
C4 C 0.3145 0.7469 0.5885 0.189 Uiso 1 1 d . . .

loop_
_atom_site_aniso_label
_atom_site_aniso_U_11
_atom_site_aniso_U_22
_atom_site_aniso_U_33
_atom_site_aniso_U_23
_atom_site_aniso_U_13
_atom_site_aniso_U_12
Fe1 0.02847(19) 0.0258(2) 0.0424(2) 0.00162(17) -0.00405(17) -0.00061(15)
O1 0.0417(17) 0.0311(15) 0.0501(19) 0.000 0.000 -0.0114(12)
O2 0.0352(11) 0.0337(11) 0.0389(11) -0.0028(9) -0.0059(9) 0.0013(8)
O3 0.0318(10) 0.0339(10) 0.0428(11) -0.0054(9) -0.0035(8) 0.0074(8)
O4 0.0393(11) 0.0368(12) 0.0390(11) -0.0033(9) -0.0067(9) 0.0077(8)
O5 0.0371(11) 0.0370(11) 0.0431(12) -0.0100(9) -0.0067(9) 0.0097(9)
C1 0.0295(13) 0.0254(13) 0.0389(14) -0.0012(11) -0.0039(11) -0.0041(10)
C2 0.0255(12) 0.0256(14) 0.0398(15) -0.0014(10) 0.0002(11) -0.0005(9)
Cl1 0.0419(4) 0.0435(5) 0.0882(7) -0.0066(5) 0.0049(4) 0.0120(3)
O6 0.513(15) 0.242(8) 0.302(15) 0.172(8) -0.307(14) -0.253(10)
N1 0.254(10) 0.156(7) 0.142(8) -0.040(7) -0.101(8) 0.041(7)

loop_
_atom_type_symbol
_atom_type_description
_atom_type_scat_dispersion_real
_atom_type_scat_dispersion_imag
_atom_type_scat_source
C C 0.0033 0.0016 'International Tables Vol C Tables 4.2.6.8 and 6.1.1.4'
H H 0.0000 0.0000 'International Tables Vol C Tables 4.2.6.8 and 6.1.1.4'
O O 0.0106 0.0060 'International Tables Vol C Tables 4.2.6.8 and 6.1.1.4'
N N 0.0061 0.0033 'International Tables Vol C Tables 4.2.6.8 and 6.1.1.4'
Cl Cl 0.1484 0.1585 'International Tables Vol C Tables 4.2.6.8 and 6.1.1.4'
Fe Fe 0.3463 0.8444 'International Tables Vol C Tables 4.2.6.8 and 6.1.1.4'

loop_
_geom_angle_atom_site_label_1
_geom_angle_atom_site_label_2
_geom_angle_atom_site_label_3
_geom_angle
_geom_angle_site_symmetry_1
_geom_angle_site_symmetry_3
_geom_angle_publ_flag
O1 Fe1 O3 102.82(11) . . ?
O1 Fe1 O5 95.15(11) . 11_464 ?
O3 Fe1 O5 156.25(7) . 11_464 ?
O1 Fe1 O2 92.73(7) . . ?
O3 Fe1 O2 79.06(8) . . ?
O5 Fe1 O2 84.76(8) 11_464 . ?
O1 Fe1 O4 172.10(12) . 11_464 ?
O3 Fe1 O4 83.42(8) . 11_464 ?
O5 Fe1 O4 77.57(8) 11_464 11_464 ?
O2 Fe1 O4 83.63(8) . 11_464 ?
O1 Fe1 Cl1 97.95(5) . . ?
O3 Fe1 Cl1 93.40(7) . . ?
O5 Fe1 Cl1 99.42(7) 11_464 . ?
O2 Fe1 Cl1 168.10(7) . . ?
O4 Fe1 Cl1 86.39(7) 11_464 . ?
Fe1 O1 Fe1 137.1(2) . 14_565 ?
C1 O2 Fe1 113.2(2) . . ?
C2 O3 Fe1 115.4(2) . . ?
C2 O4 Fe1 111.2(2) . 3_565 ?
C1 O5 Fe1 116.5(2) . 3_565 ?
O5 C1 O2 126.8(3) . . ?
O5 C1 C2 116.5(3) . . ?
O2 C1 C2 116.7(2) . . ?
O4 C2 O3 126.4(3) . . ?
O4 C2 C1 118.1(2) . . ?
O3 C2 C1 115.5(2) . . ?
C4 C3 N1 139.6(3) . . ?
C3 C4 C4 114.8 . 14_565 ?

loop_
_geom_bond_atom_site_label_1
_geom_bond_atom_site_label_2
_geom_bond_distance
_geom_bond_site_symmetry_2
_geom_bond_publ_flag
Fe1 O1 1.8088(13) . ?
Fe1 O3 2.049(2) . ?
Fe1 O5 2.050(2) 11_464 ?
Fe1 O2 2.116(2) . ?
Fe1 O4 2.201(2) 11_464 ?
Fe1 Cl1 2.3210(9) . ?
O1 Fe1 1.8088(13) 14_565 ?
O2 C1 1.260(4) . ?
O3 C2 1.279(3) . ?
O4 C2 1.225(4) . ?
O4 Fe1 2.201(2) 3_565 ?
O5 C1 1.243(4) . ?
O5 Fe1 2.050(2) 3_565 ?
C1 C2 1.533(4) . ?
N1 C3 1.817(12) . ?
C3 C4 1.7906 . ?
C4 C4 1.9127 14_565 ?
